data_7107922
loop_
_publ_author_name
'Rachel Klet'
'David VanderVelde'
'Jay Labinger'
'John E. Bercaw'

_publ_section_title
;
 Highly regioirregular polypropylene from asymmetric group 4
 anilide(pyridine)phenoxide complexes
;
_journal_name_full Chem.Commun.
_journal_page_first 6657
_journal_paper_doi 10.1039/c2cc32806b
_journal_volume 48
_journal_year 2012
_chemical_formula_sum 'C33 H36 Cl2 N2 O Ti'
_chemical_formula_weight 595.44
_chemical_name_systematic
;
?
;
_space_group_IT_number 14
_symmetry_cell_setting monoclinic
_symmetry_space_group_name_Hall '-P 2yn'
_symmetry_space_group_name_H-M 'P 1 21/n 1'
_atom_sites_solution_hydrogens geom
_atom_sites_solution_primary direct
_atom_sites_solution_secondary difmap
_audit_creation_method SHELXL-97
_cell_angle_alpha 90.00
_cell_angle_beta 96.160(9)
_cell_angle_gamma 90.00
_cell_formula_units_Z 4
_cell_length_a 9.955(2)
_cell_length_b 11.603(3)
_cell_length_c 25.865(5)
_cell_measurement_reflns_used 9905
_cell_measurement_temperature 100(2)
_cell_measurement_theta_max 32.52
_cell_measurement_theta_min 2.28
_cell_volume 2970.4(11)
_computing_cell_refinement 'Bruker SAINT'
_computing_data_collection 'Bruker APEX2'
_computing_data_reduction 'Bruker SAINT'
_computing_molecular_graphics 'Bruker SHELXTL'
_computing_publication_material 'Bruker SHELXTL'
_computing_structure_refinement 'SHELXL-97 (Sheldrick, 1997)'
_computing_structure_solution 'SHELXS-97 (Sheldrick, 1990)'
_diffrn_ambient_temperature 100(2)
_diffrn_measured_fraction_theta_full 1.000
_diffrn_measured_fraction_theta_max 1.000
_diffrn_measurement_device_type 'Bruker APEX-II CCD'
_diffrn_measurement_method '\f and \w scans'
_diffrn_radiation_monochromator graphite
_diffrn_radiation_source 'fine-focus sealed tube'
_diffrn_radiation_type MoK\a
_diffrn_radiation_wavelength 0.71073
_diffrn_reflns_av_R_equivalents 0.0495
_diffrn_reflns_av_sigmaI/netI 0.0314
_diffrn_reflns_limit_h_max 11
_diffrn_reflns_limit_h_min -11
_diffrn_reflns_limit_k_max 13
_diffrn_reflns_limit_k_min -13
_diffrn_reflns_limit_l_max 30
_diffrn_reflns_limit_l_min -30
_diffrn_reflns_number 39186
_diffrn_reflns_theta_full 24.71
_diffrn_reflns_theta_max 24.71
_diffrn_reflns_theta_min 1.58
_diffrn_standards_number 0
_exptl_absorpt_coefficient_mu 0.497
_exptl_crystal_colour red
_exptl_crystal_density_diffrn 1.331
_exptl_crystal_density_method 'not measured'
_exptl_crystal_description plate
_exptl_crystal_F_000 1248
_exptl_crystal_size_max 0.37
_exptl_crystal_size_mid 0.17
_exptl_crystal_size_min 0.07
_refine_diff_density_max 0.890
_refine_diff_density_min -0.333
_refine_diff_density_rms 0.074
_refine_ls_goodness_of_fit_ref 1.057
_refine_ls_hydrogen_treatment constr
_refine_ls_matrix_type full
_refine_ls_number_parameters 359
_refine_ls_number_reflns 5064
_refine_ls_number_restraints 0
_refine_ls_restrained_S_all 1.057
_refine_ls_R_factor_all 0.0509
_refine_ls_R_factor_gt 0.0384
_refine_ls_shift/su_max 0.001
_refine_ls_shift/su_mean 0.000
_refine_ls_structure_factor_coef Fsqd
_refine_ls_weighting_details 'calc w=1/[\s^2^(Fo^2^)+(0.0669P)^2^+1.4022P] where P=(Fo^2^+2Fc^2^)/3'
_refine_ls_weighting_scheme calc
_refine_ls_wR_factor_gt 0.1052
_refine_ls_wR_factor_ref 0.1146
_reflns_number_gt 4095
_reflns_number_total 5064
_reflns_threshold_expression >2sigma(I)
_cod_data_source_file c2cc32806b.txt
_cod_data_source_block rck11
_cod_original_cell_volume 2970.6(11)
_cod_original_sg_symbol_H-M P2(1)/n
_cod_database_code 7107922

loop_
_symmetry_equiv_pos_as_xyz
'x, y, z'
'-x+1/2, y+1/2, -z+1/2'
'-x, -y, -z'
'x-1/2, -y-1/2, z-1/2'

loop_
_atom_site_label
_atom_site_type_symbol
_atom_site_fract_x
_atom_site_fract_y
_atom_site_fract_z
_atom_site_U_iso_or_equiv
_atom_site_adp_type
_atom_site_occupancy
_atom_site_symmetry_multiplicity
_atom_site_calc_flag
_atom_site_refinement_flags
Ti01 Ti 0.35603(4) 1.01083(4) 0.121820(16) 0.01657(14) Uani 1 1 d .
Cl02 Cl 0.18586(6) 1.14203(5) 0.13251(2) 0.02357(17) Uani 1 1 d .
Cl03 Cl 0.44890(8) 1.13159(6) 0.06315(3) 0.03250(19) Uani 1 1 d .
O1 O 0.50079(17) 1.00622(14) 0.17013(6) 0.0190(4) Uani 1 1 d .
C1 C 0.2057(3) 0.8674(2) 0.06337(10) 0.0194(5) Uani 1 1 d .
N2 N 0.26113(19) 0.90953(17) 0.17744(7) 0.0158(4) Uani 1 1 d .
N1 N 0.3440(2) 0.87539(17) 0.08174(8) 0.0185(5) Uani 1 1 d .
C3 C 0.6019(3) 0.9918(2) 0.39186(10) 0.0267(6) Uani 1 1 d .
C4 C 0.1083(3) 0.8685(2) 0.09931(9) 0.0197(6) Uani 1 1 d .
C5 C 0.5272(2) 1.0020(2) 0.22307(9) 0.0168(5) Uani 1 1 d .
C6 C 0.4332(2) 0.9479(2) 0.25202(9) 0.0163(5) Uani 1 1 d .
C7 C 0.3091(2) 0.8897(2) 0.22791(9) 0.0169(5) Uani 1 1 d .
C8 C 0.0745(3) 0.7836(2) 0.18508(10) 0.0240(6) Uani 1 1 d .
H8 H -0.0082 0.7506 0.1703 0.029 Uiso 1 1 calc R
C9 C 0.6685(3) 1.0457(2) 0.30132(10) 0.0211(6) Uani 1 1 d .
H9 H 0.7496 1.0772 0.3182 0.025 Uiso 1 1 calc R
C10 C 0.4096(2) 0.6706(2) 0.07994(10) 0.0202(6) Uani 1 1 d .
C11 C 0.5775(3) 0.9946(2) 0.33186(9) 0.0205(6) Uani 1 1 d .
C12 C 0.5824(3) 0.8288(2) 0.07811(11) 0.0272(6) Uani 1 1 d .
H12A H 0.6445 0.7764 0.0628 0.041 Uiso 1 1 calc R
H12B H 0.5999 0.8263 0.1161 0.041 Uiso 1 1 calc R
H12C H 0.5963 0.9075 0.0660 0.041 Uiso 1 1 calc R
C13 C 0.6461(3) 1.0527(2) 0.24702(10) 0.0199(5) Uani 1 1 d .
C14 C 0.1480(2) 0.8554(2) 0.15594(9) 0.0188(5) Uani 1 1 d .
C15 C 0.7450(3) 1.1177(3) 0.21547(11) 0.0285(6) Uani 1 1 d .
C16 C 0.3981(3) 0.5793(2) 0.04488(10) 0.0256(6) Uani 1 1 d .
H16 H 0.4012 0.5944 0.0089 0.031 Uiso 1 1 calc R
C17 C 0.1238(3) 0.7612(2) 0.23604(10) 0.0255(6) Uani 1 1 d .
H17 H 0.0766 0.7103 0.2565 0.031 Uiso 1 1 calc R
C18 C 0.4613(3) 0.9476(2) 0.30657(9) 0.0185(5) Uani 1 1 d .
H18 H 0.3976 0.9135 0.3268 0.022 Uiso 1 1 calc R
C19 C -0.0698(3) 0.8611(2) 0.02750(11) 0.0283(6) Uani 1 1 d .
H19 H -0.1632 0.8595 0.0152 0.034 Uiso 1 1 calc R
C20 C 0.0268(3) 0.8566(2) -0.00744(10) 0.0293(7) Uani 1 1 d .
H20 H -0.0010 0.8506 -0.0436 0.035 Uiso 1 1 calc R
C21 C 0.6746(3) 1.2245(3) 0.18975(13) 0.0432(8) Uani 1 1 d .
H21A H 0.7387 1.2673 0.1708 0.065 Uiso 1 1 calc R
H21B H 0.6427 1.2740 0.2166 0.065 Uiso 1 1 calc R
H21C H 0.5975 1.2000 0.1655 0.065 Uiso 1 1 calc R
C22 C 0.2411(3) 0.8124(2) 0.25692(10) 0.0223(6) Uani 1 1 d .
H22 H 0.2764 0.7950 0.2916 0.027 Uiso 1 1 calc R
C23 C 0.1625(3) 0.8607(2) 0.00994(10) 0.0248(6) Uani 1 1 d .
H23 H 0.2274 0.8589 -0.0144 0.030 Uiso 1 1 calc R
C24 C -0.0293(3) 0.8678(2) 0.07996(10) 0.0253(6) Uani 1 1 d .
H24 H -0.0958 0.8722 0.1036 0.030 Uiso 1 1 calc R
C25 C 0.4011(3) 0.6466(2) 0.13214(10) 0.0234(6) Uani 1 1 d .
H25 H 0.4067 0.7075 0.1568 0.028 Uiso 1 1 calc R
C26 C 0.3763(3) 0.4443(2) 0.11322(12) 0.0335(7) Uani 1 1 d .
H26 H 0.3667 0.3672 0.1246 0.040 Uiso 1 1 calc R
C27 C 0.3823(3) 0.4674(2) 0.06125(12) 0.0327(7) Uani 1 1 d .
H27 H 0.3755 0.4063 0.0367 0.039 Uiso 1 1 calc R
C28 C 0.4377(3) 0.7922(2) 0.06167(10) 0.0211(6) Uani 1 1 d .
H28 H 0.4227 0.7934 0.0228 0.025 Uiso 1 1 calc R
C29 C 0.6180(6) 0.8703(3) 0.41117(13) 0.0796(16) Uani 1 1 d .
H29A H 0.6991 0.8364 0.3990 0.119 Uiso 1 1 calc R
H29B H 0.5385 0.8251 0.3979 0.119 Uiso 1 1 calc R
H29C H 0.6269 0.8701 0.4493 0.119 Uiso 1 1 calc R
C30 C 0.8696(3) 1.1606(3) 0.25012(13) 0.0496(9) Uani 1 1 d .
H30A H 0.9131 1.0956 0.2695 0.074 Uiso 1 1 calc R
H30B H 0.8420 1.2181 0.2746 0.074 Uiso 1 1 calc R
H30C H 0.9335 1.1956 0.2284 0.074 Uiso 1 1 calc R
C31 C 0.3844(3) 0.5334(2) 0.14846(11) 0.0297(6) Uani 1 1 d .
H31 H 0.3786 0.5177 0.1842 0.036 Uiso 1 1 calc R
C32 C 0.7220(4) 1.0634(4) 0.41245(13) 0.0626(12) Uani 1 1 d .
H32A H 0.7253 1.0694 0.4504 0.094 Uiso 1 1 calc R
H32B H 0.7139 1.1407 0.3971 0.094 Uiso 1 1 calc R
H32C H 0.8050 1.0269 0.4033 0.094 Uiso 1 1 calc R
C33 C 0.7955(3) 1.0391(3) 0.17387(12) 0.0396(8) Uani 1 1 d .
H33A H 0.8372 0.9700 0.1905 0.059 Uiso 1 1 calc R
H33B H 0.8624 1.0805 0.1558 0.059 Uiso 1 1 calc R
H33C H 0.7192 1.0164 0.1488 0.059 Uiso 1 1 calc R
C34 C 0.4784(4) 1.0423(4) 0.41550(12) 0.0557(10) Uani 1 1 d .
H34A H 0.3993 0.9934 0.4060 0.084 Uiso 1 1 calc R
H34B H 0.4603 1.1203 0.4020 0.084 Uiso 1 1 calc R
H34C H 0.4973 1.0451 0.4535 0.084 Uiso 1 1 calc R

loop_
_atom_site_aniso_label
_atom_site_aniso_U_11
_atom_site_aniso_U_22
_atom_site_aniso_U_33
_atom_site_aniso_U_23
_atom_site_aniso_U_13
_atom_site_aniso_U_12
Ti01 0.0205(3) 0.0173(2) 0.0115(2) 0.00180(17) -0.00024(18) -0.00128(19)
Cl02 0.0270(4) 0.0207(3) 0.0213(3) -0.0030(2) -0.0055(3) 0.0038(3)
Cl03 0.0481(5) 0.0280(4) 0.0229(4) 0.0086(3) 0.0108(3) -0.0046(3)
O1 0.0200(9) 0.0240(9) 0.0130(8) 0.0023(7) 0.0013(7) -0.0042(7)
C1 0.0238(14) 0.0151(12) 0.0183(13) -0.0003(10) -0.0031(11) 0.0017(10)
N2 0.0159(11) 0.0179(10) 0.0134(10) -0.0006(8) 0.0013(8) 0.0002(9)
N1 0.0223(11) 0.0207(11) 0.0124(10) 0.0020(8) 0.0013(9) 0.0003(9)
C3 0.0313(15) 0.0316(15) 0.0158(13) 0.0011(11) -0.0045(11) -0.0026(12)
C4 0.0226(14) 0.0171(12) 0.0186(13) -0.0022(10) -0.0017(11) -0.0017(10)
C5 0.0209(13) 0.0157(12) 0.0137(12) 0.0000(10) 0.0010(10) 0.0030(10)
C6 0.0182(12) 0.0141(12) 0.0162(12) 0.0004(10) -0.0003(10) 0.0019(10)
C7 0.0197(13) 0.0166(12) 0.0142(12) 0.0001(10) 0.0009(10) 0.0020(10)
C8 0.0210(13) 0.0256(14) 0.0246(14) -0.0015(11) -0.0006(11) -0.0073(12)
C9 0.0185(13) 0.0227(13) 0.0213(13) -0.0027(11) -0.0019(11) 0.0002(11)
C10 0.0142(12) 0.0250(13) 0.0209(13) 0.0011(11) 0.0005(10) 0.0021(11)
C11 0.0243(14) 0.0199(13) 0.0166(13) 0.0001(10) -0.0015(11) 0.0026(11)
C12 0.0236(14) 0.0273(14) 0.0318(15) 0.0020(12) 0.0087(12) -0.0014(12)
C13 0.0191(13) 0.0204(13) 0.0205(13) -0.0018(11) 0.0034(11) 0.0008(11)
C14 0.0198(13) 0.0192(13) 0.0171(13) -0.0026(10) 0.0007(11) 0.0000(11)
C15 0.0213(14) 0.0400(17) 0.0246(14) -0.0037(12) 0.0041(12) -0.0118(13)
C16 0.0237(14) 0.0304(15) 0.0216(14) -0.0038(12) -0.0020(11) 0.0039(12)
C17 0.0290(15) 0.0255(14) 0.0224(14) 0.0034(11) 0.0047(12) -0.0087(12)
C18 0.0231(13) 0.0179(12) 0.0143(12) 0.0017(10) 0.0013(10) -0.0010(11)
C19 0.0242(15) 0.0270(14) 0.0308(16) -0.0026(12) -0.0098(12) -0.0002(12)
C20 0.0383(17) 0.0282(15) 0.0186(14) -0.0028(11) -0.0103(12) 0.0044(13)
C21 0.048(2) 0.0381(18) 0.0449(19) 0.0084(15) 0.0132(16) -0.0180(16)
C22 0.0280(14) 0.0239(14) 0.0149(13) 0.0031(11) 0.0012(11) -0.0038(12)
C23 0.0342(16) 0.0228(13) 0.0164(13) -0.0018(11) -0.0013(12) 0.0044(12)
C24 0.0223(14) 0.0276(14) 0.0251(14) -0.0011(11) -0.0019(11) -0.0016(12)
C25 0.0243(14) 0.0235(14) 0.0223(14) -0.0001(11) 0.0019(11) -0.0005(11)
C26 0.0327(16) 0.0222(14) 0.0453(18) 0.0065(13) 0.0025(14) -0.0023(12)
C27 0.0312(16) 0.0269(15) 0.0394(17) -0.0107(13) 0.0007(13) -0.0014(13)
C28 0.0259(14) 0.0235(13) 0.0147(12) 0.0000(10) 0.0059(11) 0.0022(11)
C29 0.181(5) 0.034(2) 0.0198(17) 0.0055(15) -0.007(2) 0.008(3)
C30 0.0341(18) 0.077(3) 0.0380(18) -0.0112(18) 0.0066(15) -0.0313(18)
C31 0.0310(16) 0.0328(15) 0.0250(14) 0.0073(12) 0.0021(12) -0.0038(13)
C32 0.048(2) 0.111(4) 0.0262(17) 0.002(2) -0.0082(16) -0.026(2)
C33 0.0253(15) 0.062(2) 0.0339(17) -0.0099(16) 0.0124(13) -0.0108(15)
C34 0.057(2) 0.088(3) 0.0221(16) -0.0025(18) 0.0033(15) 0.018(2)

loop_
_atom_type_symbol
_atom_type_description
_atom_type_scat_dispersion_real
_atom_type_scat_dispersion_imag
_atom_type_scat_source
C C 0.0033 0.0016 'International Tables Vol C Tables 4.2.6.8 and 6.1.1.4'
H H 0.0000 0.0000 'International Tables Vol C Tables 4.2.6.8 and 6.1.1.4'
N N 0.0061 0.0033 'International Tables Vol C Tables 4.2.6.8 and 6.1.1.4'
O O 0.0106 0.0060 'International Tables Vol C Tables 4.2.6.8 and 6.1.1.4'
Cl Cl 0.1484 0.1585 'International Tables Vol C Tables 4.2.6.8 and 6.1.1.4'
Ti Ti 0.2776 0.4457 'International Tables Vol C Tables 4.2.6.8 and 6.1.1.4'

loop_
_geom_angle_atom_site_label_1
_geom_angle_atom_site_label_2
_geom_angle_atom_site_label_3
_geom_angle
O1 Ti01 N1 110.87(8)
O1 Ti01 N2 84.04(7)
N1 Ti01 N2 84.58(8)
O1 Ti01 Cl02 118.49(6)
N1 Ti01 Cl02 127.68(7)
N2 Ti01 Cl02 84.26(6)
O1 Ti01 Cl03 97.22(6)
N1 Ti01 Cl03 98.62(7)
N2 Ti01 Cl03 175.84(6)
Cl02 Ti01 Cl03 91.66(3)
O1 Ti01 C1 138.44(8)
N1 Ti01 C1 31.62(8)
N2 Ti01 C1 76.91(8)
Cl02 Ti01 C1 96.14(6)
Cl03 Ti01 C1 104.44(6)
C5 O1 Ti01 138.42(15)
C23 C1 N1 121.3(2)
C23 C1 C4 119.2(2)
N1 C1 C4 119.4(2)
C23 C1 Ti01 134.56(18)
N1 C1 Ti01 44.32(11)
C4 C1 Ti01 90.26(15)
C14 N2 C7 120.4(2)
C14 N2 Ti01 112.55(15)
C7 N2 Ti01 126.84(16)
C1 N1 C28 118.0(2)
C1 N1 Ti01 104.05(15)
C28 N1 Ti01 137.40(17)
C29 C3 C32 110.4(3)
C29 C3 C34 106.6(3)
C32 C3 C34 106.6(3)
C29 C3 C11 110.8(2)
C32 C3 C11 112.1(2)
C34 C3 C11 110.0(2)
C24 C4 C1 118.4(2)
C24 C4 C14 119.8(2)
C1 C4 C14 121.3(2)
O1 C5 C13 119.3(2)
O1 C5 C6 118.8(2)
C13 C5 C6 121.9(2)
C5 C6 C18 117.5(2)
C5 C6 C7 123.4(2)
C18 C6 C7 119.1(2)
N2 C7 C22 119.1(2)
N2 C7 C6 121.1(2)
C22 C7 C6 119.8(2)
C17 C8 C14 118.6(2)
C17 C8 H8 120.7
C14 C8 H8 120.7
C11 C9 C13 123.3(2)
C11 C9 H9 118.3
C13 C9 H9 118.3
C25 C10 C16 118.1(2)
C25 C10 C28 121.3(2)
C16 C10 C28 120.5(2)
C18 C11 C9 117.5(2)
C18 C11 C3 120.1(2)
C9 C11 C3 122.4(2)
C28 C12 H12A 109.5
C28 C12 H12B 109.5
H12A C12 H12B 109.5
C28 C12 H12C 109.5
H12A C12 H12C 109.5
H12B C12 H12C 109.5
C9 C13 C5 117.0(2)
C9 C13 C15 121.2(2)
C5 C13 C15 121.8(2)
N2 C14 C8 121.3(2)
N2 C14 C4 118.7(2)
C8 C14 C4 119.9(2)
C30 C15 C33 107.3(2)
C30 C15 C21 107.1(3)
C33 C15 C21 110.1(3)
C30 C15 C13 111.8(2)
C33 C15 C13 110.8(2)
C21 C15 C13 109.6(2)
C27 C16 C10 121.4(3)
C27 C16 H16 119.3
C10 C16 H16 119.3
C22 C17 C8 119.7(2)
C22 C17 H17 120.1
C8 C17 H17 120.1
C11 C18 C6 122.7(2)
C11 C18 H18 118.7
C6 C18 H18 118.7
C24 C19 C20 119.6(3)
C24 C19 H19 120.2
C20 C19 H19 120.2
C23 C20 C19 120.6(2)
C23 C20 H20 119.7
C19 C20 H20 119.7
C15 C21 H21A 109.5
C15 C21 H21B 109.5
H21A C21 H21B 109.5
C15 C21 H21C 109.5
H21A C21 H21C 109.5
H21B C21 H21C 109.5
C17 C22 C7 120.7(2)
C17 C22 H22 119.6
C7 C22 H22 119.6
C20 C23 C1 120.6(3)
C20 C23 H23 119.7
C1 C23 H23 119.7
C19 C24 C4 121.5(3)
C19 C24 H24 119.3
C4 C24 H24 119.3
C10 C25 C31 120.3(3)
C10 C25 H25 119.9
C31 C25 H25 119.9
C31 C26 C27 119.6(3)
C31 C26 H26 120.2
C27 C26 H26 120.2
C26 C27 C16 120.1(3)
C26 C27 H27 120.0
C16 C27 H27 120.0
N1 C28 C12 109.6(2)
N1 C28 C10 110.7(2)
C12 C28 C10 111.9(2)
N1 C28 H28 108.2
C12 C28 H28 108.2
C10 C28 H28 108.2
C3 C29 H29A 109.5
C3 C29 H29B 109.5
H29A C29 H29B 109.5
C3 C29 H29C 109.5
H29A C29 H29C 109.5
H29B C29 H29C 109.5
C15 C30 H30A 109.5
C15 C30 H30B 109.5
H30A C30 H30B 109.5
C15 C30 H30C 109.5
H30A C30 H30C 109.5
H30B C30 H30C 109.5
C26 C31 C25 120.5(3)
C26 C31 H31 119.7
C25 C31 H31 119.7
C3 C32 H32A 109.5
C3 C32 H32B 109.5
H32A C32 H32B 109.5
C3 C32 H32C 109.5
H32A C32 H32C 109.5
H32B C32 H32C 109.5
C15 C33 H33A 109.5
C15 C33 H33B 109.5
H33A C33 H33B 109.5
C15 C33 H33C 109.5
H33A C33 H33C 109.5
H33B C33 H33C 109.5
C3 C34 H34A 109.5
C3 C34 H34B 109.5
H34A C34 H34B 109.5
C3 C34 H34C 109.5
H34A C34 H34C 109.5
H34B C34 H34C 109.5

loop_
_geom_bond_atom_site_label_1
_geom_bond_atom_site_label_2
_geom_bond_distance
Ti01 O1 1.8040(17)
Ti01 N1 1.879(2)
Ti01 N2 2.153(2)
Ti01 Cl02 2.3161(8)
Ti01 Cl03 2.3285(8)
Ti01 C1 2.609(2)
O1 C5 1.367(3)
C1 C23 1.405(4)
C1 N1 1.411(3)
C1 C4 1.414(4)
N2 C14 1.355(3)
N2 C7 1.360(3)
N1 C28 1.475(3)
C3 C29 1.498(4)
C3 C32 1.506(4)
C3 C34 1.547(4)
C3 C11 1.545(3)
C4 C24 1.407(4)
C4 C14 1.483(3)
C5 C13 1.405(4)
C5 C6 1.407(4)
C6 C18 1.409(3)
C6 C7 1.486(3)
C7 C22 1.391(4)
C8 C17 1.381(4)
C8 C14 1.385(4)
C8 H8 0.9500
C9 C11 1.396(4)
C9 C13 1.401(3)
C9 H9 0.9500
C10 C25 1.390(4)
C10 C16 1.391(4)
C10 C28 1.523(4)
C11 C18 1.379(4)
C12 C28 1.519(4)
C12 H12A 0.9800
C12 H12B 0.9800
C12 H12C 0.9800
C13 C15 1.541(4)
C15 C30 1.534(4)
C15 C33 1.537(4)
C15 C21 1.538(4)
C16 C27 1.380(4)
C16 H16 0.9500
C17 C22 1.368(4)
C17 H17 0.9500
C18 H18 0.9500
C19 C24 1.375(4)
C19 C20 1.389(4)
C19 H19 0.9500
C20 C23 1.378(4)
C20 H20 0.9500
C21 H21A 0.9800
C21 H21B 0.9800
C21 H21C 0.9800
C22 H22 0.9500
C23 H23 0.9500
C24 H24 0.9500
C25 C31 1.395(4)
C25 H25 0.9500
C26 C31 1.375(4)
C26 C27 1.378(4)
C26 H26 0.9500
C27 H27 0.9500
C28 H28 1.0000
C29 H29A 0.9800
C29 H29B 0.9800
C29 H29C 0.9800
C30 H30A 0.9800
C30 H30B 0.9800
C30 H30C 0.9800
C31 H31 0.9500
C32 H32A 0.9800
C32 H32B 0.9800
C32 H32C 0.9800
C33 H33A 0.9800
C33 H33B 0.9800
C33 H33C 0.9800
C34 H34A 0.9800
C34 H34B 0.9800
C34 H34C 0.9800
